data_7122692
loop_
_publ_author_name
'Tyuleva, Stilyana N.'
'Allen, Nyasha'
'White, Lisa J.'
'P\'ep\'es, Antigoni'
'Shepherd, Helena J.'
'Saines, Paul J.'
'Ellaby, Rebecca J.'
'Mulvihill, Daniel P.'
'Hiscock, Jennifer R.'

_publ_section_title
;
 A symbiotic supramolecular approach to the design of novel amphiphiles
 with antibacterial properties against MSRA
;
_journal_name_full 'Chemical Communications'
_journal_paper_doi 10.1039/C8CC08485H
_journal_year 2018
_chemical_formula_moiety '2(C16 H11 N2 O6 S), C16 H18 N, C16 H24 N'
_chemical_formula_sum 'C64 H64 N6 O12 S2'
_chemical_formula_weight 1173.33
_chemical_name_systematic
;
 ?
;
_space_group_crystal_system triclinic
_space_group_IT_number 2
_space_group_name_Hall '-P 1'
_space_group_name_H-M_alt 'P -1'
_symmetry_space_group_name_Hall '-P 1'
_symmetry_space_group_name_H-M 'P -1'
_atom_sites_solution_hydrogens geom
_audit_creation_date 2018-09-06
_audit_creation_method
;
Olex2 1.2
(compiled 2018.05.29 svn.r3508 for OlexSys, GUI svn.r5506)
;
_audit_update_record
;
2018-09-06 deposited with the CCDC.
2018-12-04 downloaded from the CCDC.
;
_cell_angle_alpha 84.931(5)
_cell_angle_beta 84.247(6)
_cell_angle_gamma 75.288(6)
_cell_formula_units_Z 2
_cell_length_a 11.9182(9)
_cell_length_b 12.8979(8)
_cell_length_c 23.0180(13)
_cell_measurement_reflns_used 3615
_cell_measurement_temperature 292.9(9)
_cell_measurement_theta_max 57.1950
_cell_measurement_theta_min 4.5150
_cell_volume 3397.8(4)
_computing_cell_refinement 'CrysAlisPro 1.171.38.46 (Rigaku OD, 2015)'
_computing_data_collection 'CrysAlisPro 1.171.38.46 (Rigaku OD, 2015)'
_computing_data_reduction 'CrysAlisPro 1.171.38.46 (Rigaku OD, 2015)'
_computing_molecular_graphics 'Olex2 (Dolomanov et al., 2009)'
_computing_publication_material 'Olex2 (Dolomanov et al., 2009)'
_computing_structure_refinement 'ShelXL (Sheldrick, 2015)'
_diffrn_ambient_environment air
_diffrn_ambient_temperature 292.9(9)
_diffrn_detector 'CCD plate'
_diffrn_detector_area_resol_mean 5.2887
_diffrn_detector_type AtlasS2
_diffrn_measured_fraction_theta_full 0.977
_diffrn_measured_fraction_theta_max 1.000
_diffrn_measurement_details
;
List of Runs (angles in degrees, time in seconds):

  # Type    Start    End  Width  t~exp~   \w     \q     \k     \f   Frames
#--------------------------------------------------------------------------
  1  \w    106.00 177.00   1.00   30.00    --  105.91  77.00 150.00   71
  2  \w     86.00 113.00   1.00   30.00    --  105.91 -45.00 -60.00   27
  3  \w     63.00 108.00   1.00   30.00    --  105.91 -94.00 -60.00   45
  4  \w     53.00 137.00   1.00   30.00    --  105.91 -77.00   0.00   84
  5  \w     87.00 121.00   1.00   30.00    --  105.91-125.00 150.00   34
  6  \w     39.00 132.00   1.00   30.00    --  105.91 -45.00  90.00   93
  7  \w     45.00  72.00   1.00   30.00    --  105.91 -45.00 -60.00   27
  8  \w     35.00  62.00   1.00   30.00    --  105.91 -61.00-150.00   27
  9  \w     43.00 131.00   1.00   30.00    --  105.91 -45.00-150.00   88
 10  \w     50.00 108.00   1.00   30.00    --  105.91 -94.00-150.00   58
 11  \w     38.00  99.00   1.00   15.00    --   41.91-126.00-147.00   61
 12  \w    -14.00  64.00   1.00   15.00    --   41.91 -38.00  60.00   78
 13  \w     23.00  55.00   1.00   30.00    --  105.91 -94.00  90.00   32
 14  \w     35.00  62.00   1.00   30.00    --  105.91-125.00 150.00   27
 15  \w     18.00 169.00   1.00   30.00    --  105.91   0.00 150.00  151
 16  \w    144.00 172.00   1.00   30.00    --  105.91 126.00 -71.00   28
 17  \w    -70.00  29.00   1.00   15.00    --  -41.91  57.00  30.00   99
 18  \w   -107.00 -61.00   1.00   15.00    --  -41.91-144.00  43.00   46
 19  \w   -112.00 -21.00   1.00   15.00    --  -41.91 -57.00-120.00   91
;
_diffrn_measurement_device 'four-circle diffractometer'
_diffrn_measurement_device_type 'SuperNova, Dual, Cu at zero, AtlasS2'
_diffrn_measurement_method '\w scans'
_diffrn_orient_matrix_type 'CrysAlisPro convention (1999,Acta A55,543-557)'
_diffrn_orient_matrix_UB_11 -0.0171728000
_diffrn_orient_matrix_UB_12 -0.1030698000
_diffrn_orient_matrix_UB_13 -0.0229877000
_diffrn_orient_matrix_UB_21 0.0093619000
_diffrn_orient_matrix_UB_22 0.0491165000
_diffrn_orient_matrix_UB_23 -0.0632435000
_diffrn_orient_matrix_UB_31 0.1326471000
_diffrn_orient_matrix_UB_32 -0.0477487000
_diffrn_orient_matrix_UB_33 -0.0040151000
_diffrn_radiation_monochromator mirror
_diffrn_radiation_probe x-ray
_diffrn_radiation_type CuK\a
_diffrn_radiation_wavelength 1.54184
_diffrn_reflns_av_R_equivalents 0.0256
_diffrn_reflns_av_unetI/netI 0.0346
_diffrn_reflns_Laue_measured_fraction_full 0.977
_diffrn_reflns_Laue_measured_fraction_max 1.000
_diffrn_reflns_limit_h_max 14
_diffrn_reflns_limit_h_min -11
_diffrn_reflns_limit_k_max 13
_diffrn_reflns_limit_k_min -15
_diffrn_reflns_limit_l_max 27
_diffrn_reflns_limit_l_min -27
_diffrn_reflns_number 23306
_diffrn_reflns_point_group_measured_fraction_full 0.977
_diffrn_reflns_point_group_measured_fraction_max 1.000
_diffrn_reflns_theta_full 67.684
_diffrn_reflns_theta_max 66.600
_diffrn_reflns_theta_min 3.551
_diffrn_source 'micro-focus sealed X-ray tube'
_diffrn_source_type 'SuperNova (Cu) X-ray Source'
_exptl_absorpt_coefficient_mu 1.202
_exptl_absorpt_correction_T_max 1.000
_exptl_absorpt_correction_T_min 0.713
_exptl_absorpt_correction_type gaussian
_exptl_absorpt_process_details
;
CrysAlisPro 1.171.38.46 (Rigaku Oxford Diffraction, 2015)
Numerical absorption correction based on gaussian integration over
            a multifaceted crystal model
Empirical absorption correction using spherical harmonics,
 implemented in SCALE3 ABSPACK scaling algorithm.
;
_exptl_crystal_colour 'clear yellow'
_exptl_crystal_colour_lustre clear
_exptl_crystal_colour_primary yellow
_exptl_crystal_density_diffrn 1.147
_exptl_crystal_description irregular
_exptl_crystal_F_000 1236
_exptl_crystal_size_max 0.284
_exptl_crystal_size_mid 0.122
_exptl_crystal_size_min 0.027
_refine_diff_density_max 1.102
_refine_diff_density_min -0.759
_refine_diff_density_rms 0.084
_refine_ls_extinction_method none
_refine_ls_goodness_of_fit_ref 1.400
_refine_ls_hydrogen_treatment constr
_refine_ls_matrix_type full
_refine_ls_number_parameters 694
_refine_ls_number_reflns 12023
_refine_ls_number_restraints 15
_refine_ls_restrained_S_all 1.400
_refine_ls_R_factor_all 0.2031
_refine_ls_R_factor_gt 0.1495
_refine_ls_shift/su_max 0.000
_refine_ls_shift/su_mean 0.000
_refine_ls_structure_factor_coef Fsqd
_refine_ls_weighting_details 'w=1/[\s^2^(Fo^2^)+(0.2000P)^2^] where P=(Fo^2^+2Fc^2^)/3'
_refine_ls_weighting_scheme calc
_refine_ls_wR_factor_gt 0.4104
_refine_ls_wR_factor_ref 0.4690
_reflns_Friedel_coverage 0.000
_reflns_number_gt 5482
_reflns_number_total 12023
_reflns_threshold_expression 'I > 2\s(I)'
_cod_data_source_file c8cc08485h2.cif
_cod_data_source_block 2018jrh0039_res_test
_cod_database_code 7122692
_shelxl_version_number 2013-4
_chemical_oxdiff_formula C20H20N2O3
_chemical_oxdiff_usercomment '294 K stell 1-4'
_shelx_space_group_comment
;
The symmetry employed for this shelxl refinement is uniquely defined
by the following loop, which should always be used as a source of
symmetry information in preference to the above space-group names.
They are only intended as comments.
;
_shelx_estimated_absorpt_t_max 0.968
_shelx_estimated_absorpt_t_min 0.726
_reflns_odcompleteness_completeness 99.95
_reflns_odcompleteness_iscentric 1
_reflns_odcompleteness_theta 66.97
_olex2_refinement_description
;
1. Fixed Uiso
 At 1.2 times of:
  All C(H) groups, All C(H,H) groups, All N(H) groups
 At 1.5 times of:
  All C(H,H,H) groups
2. Restrained distances
 C64-C63 = C56-C55B = C56-C55A = C40-C39
 1.46 with sigma of 0.001
 C39-C38 = C38-C37 = C55B-C54 = C55A-C54 = C63-C62
 1.5 with sigma of 0.001
 C61-C63
 2.425 with sigma of 0.001
 C53-C55B
 2.425 with sigma of 0.001
 C53-C55A
 2.425 with sigma of 0.001
 C37-C39
 2.425 with sigma of 0.001
 C56-C54
 2.425 with sigma of 0.02
 C40-C38
 2.425 with sigma of 0.001
3. Uiso/Uaniso restraints and constraints
Uiso(C37) = Uiso(C38) = Uiso(C39) = Uiso(C40) = Uiso(C64) = Uiso(C63) =
Uiso(C62) = Uiso(C61) = Uiso(C53) = Uiso(C54) = Uiso(C55B) = Uiso(C55A) =
Uiso(C56)
4. Others
 Sof(C55A)=1-FVAR(1)
 Sof(C55B)=FVAR(1)
5.a Secondary CH2 refined with riding coordinates:
 C17(H17A,H17B), C60(H60A,H60B), C52(H52A,H52B), C51(H51A,H51B), C1(H1A,H1B),
 C50(H50A,H50B), C59(H59A,H59B), C45(H45A,H45B), C36(H36A,H36B), C35(H35A,H35B),
  C44(H44A,H44B), C46(H46A,H46B), C47(H47A,H47B), C34(H34A,H34B), C58(H58A,
 H58B), C43(H43A,H43B)
5.b Aromatic/amide H refined with riding coordinates:
 N2(H2), N3(H3), N4(H4), C16(H16), N1(H1), C4(H4A), C20(H20), C5(H5), C12(H12),
  C9(H9), C11(H11), C10(H10), C31(H31), C32(H32), C24(H24), C26(H26), C27(H27),
 C25(H25), C42(H42)
5.c Idealised Me refined as rotating group:
 C49(H49A,H49B,H49C), C33(H33A,H33B,H33C), C48(H48A,H48B,H48C), C57(H57A,H57B,
 H57C)
5.d :
 C41(H41)
;
_olex2_submission_special_instructions 'No special instructions were received'
_oxdiff_exptl_absorpt_empirical_details
;
Empirical correction (ABSPACK) includes:
- Absorption correction using spherical harmonics
- Frame scaling
;
_oxdiff_exptl_absorpt_empirical_full_max 1.854
_oxdiff_exptl_absorpt_empirical_full_min 0.667

loop_
_space_group_symop_operation_xyz
'x, y, z'
'-x, -y, -z'

loop_
_atom_site_label
_atom_site_type_symbol
_atom_site_fract_x
_atom_site_fract_y
_atom_site_fract_z
_atom_site_U_iso_or_equiv
_atom_site_adp_type
_atom_site_occupancy
_atom_site_site_symmetry_order
_atom_site_calc_flag
_atom_site_refinement_flags_posn
_atom_site_refinement_flags_occupancy
_atom_site_disorder_assembly
_atom_site_disorder_group
S2 S 0.46518(15) -0.63233(16) 0.84238(8) 0.1209(6) Uani 1 1 d . . . .
S1 S 0.2227(3) 0.0942(2) 0.92366(13) 0.1738(12) Uani 1 1 d . . . .
O9 O 0.4757(4) -0.6649(4) 0.7830(2) 0.1267(14) Uani 1 1 d . . . .
O10 O 0.2184(4) -0.5699(4) 0.7530(2) 0.1320(15) Uani 1 1 d . . . .
O4 O 0.3769(6) -0.0163(4) 0.7832(2) 0.1491(18) Uani 1 1 d . . . .
O6 O 0.4114(5) 0.2504(4) 0.4777(2) 0.1477(18) Uani 1 1 d . . . .
N2 N 0.4344(5) 0.1389(4) 0.7517(3) 0.1191(16) Uani 1 1 d . . . .
H2 H 0.4616 0.1886 0.7633 0.143 Uiso 1 1 calc R . . .
N3 N 0.2411(5) -0.6390(4) 0.8465(3) 0.1215(16) Uani 1 1 d . . . .
H3 H 0.2174 -0.6785 0.8747 0.146 Uiso 1 1 calc R . . .
O5 O 0.3157(6) -0.0870(4) 0.6090(3) 0.159(2) Uani 1 1 d . . . .
O8 O 0.5243(5) -0.5513(5) 0.8487(3) 0.1560(19) Uani 1 1 d . . . .
N6 N 0.4540(6) -0.3648(4) 0.6868(3) 0.1326(19) Uani 1 1 d . . . .
O7 O 0.4910(5) -0.7243(5) 0.8838(2) 0.1531(19) Uani 1 1 d . . . .
N4 N 0.1620(5) -0.7248(5) 0.7854(3) 0.1273(18) Uani 1 1 d . . . .
H4 H 0.1497 -0.7641 0.8164 0.153 Uiso 1 1 calc R . . .
C6 C 0.4016(5) 0.1611(5) 0.5708(3) 0.1060(17) Uani 1 1 d . . . .
C15 C 0.3760(5) 0.0738(4) 0.6054(3) 0.0980(15) Uani 1 1 d . . . .
C3 C 0.4220(5) 0.1408(5) 0.6918(3) 0.1079(17) Uani 1 1 d . . . .
C16 C 0.3869(5) 0.0648(5) 0.6645(3) 0.1141(19) Uani 1 1 d . . . .
H16 H 0.3701 0.0060 0.6867 0.137 Uiso 1 1 calc R . . .
N1 N 0.4134(5) 0.0911(5) 0.8495(3) 0.1363(19) Uani 1 1 d . . . .
H1 H 0.4437 0.1429 0.8550 0.164 Uiso 1 1 calc R . . .
C13 C 0.3232(5) 0.0025(4) 0.5161(3) 0.1116(18) Uani 1 1 d . . . .
C18 C 0.2094(5) -0.6392(5) 0.7928(4) 0.122(2) Uani 1 1 d . . . .
C8 C 0.3501(5) 0.0896(5) 0.4809(3) 0.1088(17) Uani 1 1 d . . . .
C14 C 0.3374(6) -0.0081(5) 0.5779(4) 0.1173(19) Uani 1 1 d . . . .
C4 C 0.4468(6) 0.2284(5) 0.6574(3) 0.1173(19) Uani 1 1 d . . . .
H4A H 0.4705 0.2812 0.6745 0.141 Uiso 1 1 calc R . . .
O2 O 0.2238(7) 0.1974(5) 0.9391(3) 0.196(3) Uani 1 1 d . . . .
N5 N 0.8107(5) -0.7431(6) 0.9455(3) 0.141(2) Uani 1 1 d . . . .
C19 C 0.1327(5) -0.7532(5) 0.7338(4) 0.125(2) Uani 1 1 d . . . .
C2 C 0.4063(6) 0.0631(6) 0.7946(4) 0.125(2) Uani 1 1 d . . . .
C7 C 0.3899(5) 0.1711(5) 0.5082(3) 0.1129(18) Uani 1 1 d . . . .
C17 C 0.3152(6) -0.5721(6) 0.8566(3) 0.126(2) Uani 1 1 d . . . .
H17A H 0.3009 -0.5532 0.8970 0.151 Uiso 1 1 calc R . . .
H17B H 0.2950 -0.5061 0.8320 0.151 Uiso 1 1 calc R . . .
C20 C 0.1297(6) -0.6927(5) 0.6801(4) 0.128(2) Uani 1 1 d . . . .
H20 H 0.1480 -0.6265 0.6778 0.154 Uiso 1 1 calc R . . .
C5 C 0.4360(6) 0.2359(5) 0.5985(3) 0.118(2) Uani 1 1 d . . . .
H5 H 0.4528 0.2947 0.5762 0.141 Uiso 1 1 calc R . . .
C21 C 0.1007(6) -0.7286(6) 0.6317(4) 0.131(2) Uani 1 1 d . . . .
O1 O 0.1956(8) 0.0261(6) 0.9735(4) 0.226(4) Uani 1 1 d . . . .
C12 C 0.2838(7) -0.0728(5) 0.4877(4) 0.134(2) Uani 1 1 d . . . .
H12 H 0.2654 -0.1309 0.5099 0.161 Uiso 1 1 calc R . . .
C30 C 0.0714(6) -0.8242(7) 0.6311(5) 0.139(3) Uani 1 1 d . . . .
O12 O 0.0089(8) -0.9507(7) 0.5836(4) 0.221(4) Uani 1 1 d . . . .
C9 C 0.3391(6) 0.0961(6) 0.4214(4) 0.130(2) Uani 1 1 d . . . .
H9 H 0.3577 0.1528 0.3979 0.156 Uiso 1 1 calc R . . .
C11 C 0.2717(7) -0.0641(7) 0.4300(5) 0.143(3) Uani 1 1 d . . . .
H11 H 0.2438 -0.1147 0.4132 0.172 Uiso 1 1 calc R . . .
C53 C 0.4130(13) -0.3447(13) 0.6228(6) 0.247(2) Uiso 1 1 d D . . .
C60 C 0.3504(9) -0.3585(7) 0.7315(4) 0.155(3) Uani 1 1 d . . . .
H60A H 0.3163 -0.4179 0.7274 0.186 Uiso 1 1 calc R . . .
H60B H 0.3775 -0.3667 0.7704 0.186 Uiso 1 1 calc R . . .
C23 C 0.0755(7) -0.7013(8) 0.5222(6) 0.157(3) Uani 1 1 d . . . .
C10 C 0.3000(7) 0.0180(7) 0.3963(4) 0.138(2) Uani 1 1 d . . . .
H10 H 0.2936 0.0228 0.3562 0.166 Uiso 1 1 calc R . . .
C61 C 0.5298(11) -0.4733(11) 0.6989(8) 0.247(2) Uiso 1 1 d D . . .
C31 C 0.0747(7) -0.8869(8) 0.6850(6) 0.157(3) Uani 1 1 d . . . .
H31 H 0.0565 -0.9531 0.6866 0.188 Uiso 1 1 calc R . . .
C22 C 0.0993(9) -0.6615(7) 0.5762(6) 0.170(4) Uani 1 1 d . . . .
O11 O 0.1208(10) -0.5731(5) 0.5739(4) 0.236(5) Uani 1 1 d . . . .
C28 C 0.0436(7) -0.8044(9) 0.5268(7) 0.161(4) Uani 1 1 d . . . .
C32 C 0.1039(7) -0.8528(6) 0.7343(5) 0.151(3) Uani 1 1 d . . . .
H32 H 0.1048 -0.8959 0.7689 0.181 Uiso 1 1 calc R . . .
C52 C 0.5154(8) -0.2772(6) 0.6931(4) 0.139(3) Uani 1 1 d . . . .
H52A H 0.5844 -0.2879 0.6659 0.167 Uiso 1 1 calc R . . .
H52B H 0.4644 -0.2084 0.6818 0.167 Uiso 1 1 calc R . . .
C29 C 0.0425(7) -0.8644(9) 0.5807(6) 0.158(3) Uani 1 1 d . . . .
C51 C 0.5506(9) -0.2721(6) 0.7526(4) 0.151(3) Uani 1 1 d . . . .
H51A H 0.5879 -0.3437 0.7680 0.181 Uiso 1 1 calc R . . .
H51B H 0.4825 -0.2437 0.7786 0.181 Uiso 1 1 calc R . . .
C1 C 0.3671(8) 0.0292(7) 0.8997(4) 0.160(3) Uani 1 1 d . . . .
H1A H 0.4163 0.0207 0.9317 0.192 Uiso 1 1 calc R . . .
H1B H 0.3691 -0.0418 0.8881 0.192 Uiso 1 1 calc R . . .
C50 C 0.6359(9) -0.1989(7) 0.7495(5) 0.160(3) Uani 1 1 d . . . .
H50A H 0.7052 -0.2286 0.7246 0.192 Uiso 1 1 calc R . . .
H50B H 0.5995 -0.1281 0.7328 0.192 Uiso 1 1 calc R . . .
C24 C 0.0779(11) -0.6465(9) 0.4701(7) 0.190(4) Uani 1 1 d . . . .
H24 H 0.0948 -0.5797 0.4686 0.228 Uiso 1 1 calc R . . .
C59 C 0.2576(10) -0.2551(9) 0.7260(5) 0.187(4) Uani 1 1 d . . . .
H59A H 0.2322 -0.2428 0.6867 0.224 Uiso 1 1 calc R . . .
H59B H 0.2871 -0.1950 0.7344 0.224 Uiso 1 1 calc R . . .
C45 C 0.8521(9) -0.8393(9) 0.9100(5) 0.172(3) Uani 1 1 d . . . .
H45A H 0.9324 -0.8437 0.8955 0.207 Uiso 1 1 calc R . . .
H45B H 0.8514 -0.9028 0.9358 0.207 Uiso 1 1 calc R . . .
C26 C 0.0241(12) -0.7787(15) 0.4241(8) 0.208(6) Uani 1 1 d . . . .
H26 H 0.0025 -0.8013 0.3906 0.250 Uiso 1 1 calc R . . .
C27 C 0.0219(9) -0.8418(12) 0.4750(8) 0.185(5) Uani 1 1 d . . . .
H27 H 0.0061 -0.9088 0.4751 0.222 Uiso 1 1 calc R . . .
C36 C 0.7835(8) -0.6405(9) 0.9089(5) 0.169(3) Uani 1 1 d . . . .
H36A H 0.7165 -0.6387 0.8878 0.203 Uiso 1 1 calc R . . .
H36B H 0.7614 -0.5819 0.9347 0.203 Uiso 1 1 calc R . . .
C25 C 0.0575(13) -0.6811(12) 0.4203(7) 0.228(7) Uani 1 1 d . . . .
H25 H 0.0651 -0.6426 0.3846 0.274 Uiso 1 1 calc R . . .
C35 C 0.8783(10) -0.6208(10) 0.8660(5) 0.185(4) Uani 1 1 d . . . .
H35A H 0.9029 -0.6795 0.8402 0.221 Uiso 1 1 calc R . . .
H35B H 0.9445 -0.6176 0.8864 0.221 Uiso 1 1 calc R . . .
C54 C 0.3521(14) -0.4278(13) 0.6027(5) 0.247(2) Uiso 1 1 d D . . .
C62 C 0.6449(15) -0.4987(10) 0.6577(7) 0.247(2) Uiso 1 1 d D . . .
C37 C 0.9078(13) -0.7632(11) 0.9822(5) 0.247(2) Uiso 1 1 d D . . .
C44 C 0.6950(9) -0.7529(12) 0.9821(5) 0.216(6) Uani 1 1 d . . . .
H44A H 0.6459 -0.7657 0.9537 0.259 Uiso 1 1 calc R . . .
H44B H 0.7163 -0.8196 1.0060 0.259 Uiso 1 1 calc R . . .
C46 C 0.7860(11) -0.8426(11) 0.8599(7) 0.209(5) Uani 1 1 d . . . .
H46A H 0.7841 -0.7781 0.8345 0.250 Uiso 1 1 calc R . . .
H46B H 0.7064 -0.8418 0.8742 0.250 Uiso 1 1 calc R . . .
C47 C 0.8342(11) -0.9389(11) 0.8244(7) 0.211(5) Uani 1 1 d . . . .
H47A H 0.8246 -1.0034 0.8473 0.253 Uiso 1 1 calc R . . .
H47B H 0.9167 -0.9464 0.8142 0.253 Uiso 1 1 calc R . . .
C34 C 0.8354(13) -0.5134(11) 0.8292(7) 0.218(5) Uani 1 1 d . . . .
H34A H 0.7725 -0.5209 0.8075 0.261 Uiso 1 1 calc R . . .
H34B H 0.8024 -0.4581 0.8564 0.261 Uiso 1 1 calc R . . .
C58 C 0.1576(19) -0.2673(16) 0.7701(10) 0.373(18) Uani 1 1 d . . . .
H58A H 0.1302 -0.3293 0.7627 0.448 Uiso 1 1 calc R . . .
H58B H 0.1820 -0.2764 0.8096 0.448 Uiso 1 1 calc R . . .
C49 C 0.6672(12) -0.1908(10) 0.8076(6) 0.209(5) Uani 1 1 d . . . .
H49A H 0.6532 -0.1165 0.8153 0.313 Uiso 1 1 calc GR . . .
H49B H 0.7482 -0.2253 0.8103 0.313 Uiso 1 1 calc GR . . .
H49C H 0.6211 -0.2254 0.8357 0.313 Uiso 1 1 calc GR . . .
C33 C 0.9156(14) -0.4753(13) 0.7892(9) 0.279(9) Uani 1 1 d . . . .
H33A H 0.8742 -0.4221 0.7619 0.418 Uiso 1 1 calc GR . . .
H33B H 0.9639 -0.5340 0.7683 0.418 Uiso 1 1 calc GR . . .
H33C H 0.9633 -0.4440 0.8100 0.418 Uiso 1 1 calc GR . . .
C48 C 0.7704(15) -0.9258(14) 0.7683(8) 0.254(7) Uani 1 1 d . . . .
H48A H 0.7910 -0.8696 0.7426 0.381 Uiso 1 1 calc GR . . .
H48B H 0.6879 -0.9078 0.7782 0.381 Uiso 1 1 calc GR . . .
H48C H 0.7926 -0.9919 0.7491 0.381 Uiso 1 1 calc GR . . .
O3 O 0.1550(6) 0.1051(7) 0.8738(4) 0.194(3) Uani 1 1 d . . . .
C43 C 0.6282(14) -0.6886(17) 1.0152(7) 0.301(11) Uani 1 1 d . . . .
H43A H 0.6017 -0.6218 0.9921 0.361 Uiso 1 1 calc R . . .
H43B H 0.6746 -0.6740 1.0443 0.361 Uiso 1 1 calc R . . .
C57 C 0.074(2) -0.177(2) 0.7632(10) 0.389(17) Uani 1 1 d . . . .
H57A H 0.1001 -0.1297 0.7334 0.583 Uiso 1 1 calc GR . . .
H57B H 0.0554 -0.1423 0.7994 0.583 Uiso 1 1 calc GR . . .
H57C H 0.0055 -0.1941 0.7518 0.583 Uiso 1 1 calc GR . . .
C42 C 0.5241(16) -0.7149(18) 1.0469(10) 0.338(16) Uani 1 1 d . . . .
H42 H 0.5314 -0.7732 1.0743 0.406 Uiso 1 1 calc R . . .
C63 C 0.6980(11) -0.6158(10) 0.6713(7) 0.247(2) Uiso 1 1 d D . . .
C64 C 0.8126(11) -0.6420(14) 0.6394(7) 0.247(2) Uiso 1 1 d D . . .
C55B C 0.3920(15) -0.438(2) 0.5391(6) 0.247(2) Uiso 0.08(2) 1 d D P A 1
C56 C 0.3059(12) -0.4597(11) 0.5041(6) 0.247(2) Uiso 1 1 d D . . .
C55A C 0.3071(13) -0.3800(11) 0.5452(5) 0.247(2) Uiso 0.92(2) 1 d D P A 2
C39 C 0.9993(11) -0.7262(8) 1.0649(5) 0.247(2) Uiso 1 1 d D . . .
C40 C 1.0129(12) -0.6408(10) 1.0992(6) 0.247(2) Uiso 1 1 d D . . .
C38 C 0.8985(9) -0.6848(9) 1.0279(6) 0.247(2) Uiso 1 1 d D . . .
C41 C 0.442(2) -0.667(2) 1.0380(11) 0.314(11) Uani 1 1 d . . . .
H41 H 0.3686 -0.6242 1.0302 0.376 Uiso 1 1 calc R . . .

loop_
_atom_site_aniso_label
_atom_site_aniso_U_11
_atom_site_aniso_U_22
_atom_site_aniso_U_33
_atom_site_aniso_U_23
_atom_site_aniso_U_13
_atom_site_aniso_U_12
S2 0.1173(11) 0.1350(13) 0.1155(13) 0.0033(10) -0.0097(8) -0.0440(10)
S1 0.192(2) 0.1343(18) 0.167(2) 0.0372(15) 0.0587(18) -0.0329(15)
O9 0.134(3) 0.130(3) 0.121(3) -0.012(3) 0.012(2) -0.048(3)
O10 0.138(3) 0.108(3) 0.161(4) 0.024(3) -0.032(3) -0.053(3)
O4 0.198(5) 0.095(3) 0.145(4) 0.012(3) 0.015(3) -0.036(3)
O6 0.184(5) 0.130(3) 0.144(4) 0.018(3) 0.006(3) -0.084(4)
N2 0.128(4) 0.098(3) 0.126(4) -0.004(3) 0.015(3) -0.029(3)
N3 0.112(3) 0.113(4) 0.139(5) 0.012(3) 0.002(3) -0.038(3)
O5 0.232(6) 0.087(3) 0.169(5) 0.009(3) -0.012(4) -0.069(3)
O8 0.150(4) 0.193(5) 0.151(4) -0.011(4) -0.018(3) -0.089(4)
N6 0.180(5) 0.075(3) 0.140(4) 0.013(3) 0.006(4) -0.038(3)
O7 0.136(4) 0.174(5) 0.140(4) 0.028(4) -0.031(3) -0.028(3)
N4 0.115(4) 0.107(4) 0.161(5) 0.018(3) -0.008(3) -0.040(3)
C6 0.097(3) 0.093(4) 0.122(5) 0.001(3) 0.018(3) -0.028(3)
C15 0.096(3) 0.075(3) 0.118(5) -0.002(3) 0.014(3) -0.022(2)
C3 0.109(4) 0.089(3) 0.119(5) -0.005(3) 0.021(3) -0.025(3)
C16 0.108(4) 0.085(3) 0.142(6) 0.001(3) 0.021(3) -0.025(3)
N1 0.150(5) 0.126(4) 0.122(5) 0.013(4) 0.013(3) -0.029(4)
C13 0.096(3) 0.080(3) 0.151(6) -0.008(3) 0.009(3) -0.015(3)
C18 0.099(4) 0.096(4) 0.169(7) 0.017(4) -0.013(4) -0.030(3)
C8 0.094(3) 0.095(4) 0.130(5) -0.001(3) 0.007(3) -0.018(3)
C14 0.119(4) 0.078(3) 0.148(6) 0.004(3) 0.011(4) -0.024(3)
C4 0.125(4) 0.100(4) 0.129(5) 0.003(3) 0.019(4) -0.046(3)
O2 0.244(7) 0.127(4) 0.183(6) 0.025(4) 0.077(5) -0.029(4)
N5 0.118(4) 0.158(6) 0.139(5) 0.013(4) -0.024(3) -0.021(4)
C19 0.090(4) 0.095(4) 0.191(8) 0.000(5) 0.001(4) -0.031(3)
C2 0.135(5) 0.090(4) 0.132(6) 0.016(4) 0.018(4) -0.012(4)
C7 0.106(4) 0.103(4) 0.130(5) -0.002(3) 0.018(3) -0.038(3)
C17 0.130(5) 0.117(5) 0.128(5) -0.002(4) 0.005(4) -0.032(4)
C20 0.104(4) 0.088(4) 0.194(8) -0.002(5) -0.022(4) -0.024(3)
C5 0.127(4) 0.100(4) 0.133(6) -0.003(4) 0.024(4) -0.057(4)
C21 0.097(4) 0.091(4) 0.203(8) -0.009(5) -0.024(4) -0.014(3)
O1 0.274(8) 0.162(5) 0.209(7) 0.060(5) 0.083(6) -0.058(6)
C12 0.149(6) 0.082(4) 0.173(8) -0.016(4) -0.002(5) -0.035(4)
C30 0.098(4) 0.124(6) 0.202(9) -0.038(6) -0.012(5) -0.031(4)
O12 0.207(7) 0.188(6) 0.306(11) -0.064(7) -0.010(6) -0.106(6)
C9 0.128(5) 0.125(5) 0.139(6) -0.002(4) 0.006(4) -0.044(4)
C11 0.150(6) 0.129(6) 0.161(8) -0.033(5) -0.004(5) -0.050(5)
C60 0.208(8) 0.121(5) 0.140(6) 0.018(4) 0.030(6) -0.075(6)
C23 0.131(6) 0.124(6) 0.208(10) -0.037(7) -0.052(6) 0.003(5)
C10 0.133(5) 0.135(6) 0.143(6) -0.013(5) -0.003(4) -0.030(5)
C31 0.128(6) 0.130(6) 0.228(11) -0.031(7) 0.005(6) -0.061(5)
C22 0.183(8) 0.097(5) 0.225(11) -0.016(6) -0.073(7) -0.001(5)
O11 0.394(13) 0.106(4) 0.229(8) 0.019(4) -0.135(8) -0.068(6)
C28 0.102(5) 0.143(8) 0.235(12) -0.067(8) -0.034(6) 0.002(5)
C32 0.124(5) 0.110(5) 0.219(10) 0.006(6) 0.015(5) -0.048(4)
C52 0.166(6) 0.094(4) 0.151(7) 0.020(4) 0.013(5) -0.037(4)
C29 0.112(5) 0.140(7) 0.223(11) -0.028(8) -0.012(6) -0.029(5)
C51 0.197(8) 0.100(4) 0.155(7) 0.011(4) -0.015(6) -0.043(5)
C1 0.190(8) 0.127(6) 0.136(6) 0.028(5) 0.006(5) -0.010(5)
C50 0.194(8) 0.121(6) 0.168(8) 0.000(5) -0.014(6) -0.046(6)
C24 0.229(11) 0.130(7) 0.206(11) -0.028(8) -0.074(9) -0.009(7)
C59 0.199(9) 0.175(9) 0.173(9) 0.012(7) 0.049(7) -0.053(8)
C45 0.162(7) 0.151(8) 0.191(9) 0.017(7) -0.010(7) -0.027(6)
C26 0.183(10) 0.196(14) 0.234(15) -0.087(12) -0.065(10) 0.018(9)
C27 0.132(6) 0.184(11) 0.242(13) -0.073(11) -0.032(8) -0.016(7)
C36 0.147(7) 0.184(9) 0.179(9) -0.044(7) 0.004(6) -0.041(6)
C25 0.260(15) 0.168(11) 0.228(14) -0.053(10) -0.095(11) 0.042(10)
C35 0.175(8) 0.190(10) 0.193(10) -0.029(8) 0.010(7) -0.059(8)
C44 0.128(7) 0.308(17) 0.176(9) -0.021(10) -0.007(6) 0.009(8)
C46 0.187(10) 0.180(11) 0.265(15) 0.002(10) -0.057(10) -0.047(9)
C47 0.164(9) 0.198(11) 0.272(16) -0.060(11) 0.010(9) -0.042(8)
C34 0.233(13) 0.186(11) 0.239(14) -0.002(10) 0.007(11) -0.076(10)
C58 0.34(2) 0.233(17) 0.39(3) 0.116(18) 0.19(2) 0.082(17)
C49 0.232(12) 0.173(10) 0.227(13) -0.009(9) -0.044(10) -0.052(9)
C33 0.214(13) 0.195(13) 0.39(3) -0.006(15) 0.071(15) -0.030(11)
C48 0.250(16) 0.249(16) 0.29(2) -0.044(14) -0.039(14) -0.098(13)
O3 0.176(6) 0.209(7) 0.190(7) 0.056(5) 0.015(5) -0.069(5)
C43 0.200(13) 0.38(3) 0.244(16) 0.059(16) 0.077(12) 0.011(15)
C57 0.42(4) 0.32(3) 0.33(3) 0.10(2) 0.13(3) -0.02(3)
C42 0.211(14) 0.30(2) 0.36(3) 0.152(19) 0.116(17) 0.078(15)
C41 0.27(2) 0.32(3) 0.34(3) 0.04(2) -0.05(2) -0.04(2)

loop_
_atom_type_symbol
_atom_type_description
_atom_type_scat_dispersion_real
_atom_type_scat_dispersion_imag
_atom_type_scat_source
C C 0.0181 0.0091 'International Tables Vol C Tables 4.2.6.8 and 6.1.1.4'
H H 0.0000 0.0000 'International Tables Vol C Tables 4.2.6.8 and 6.1.1.4'
N N 0.0311 0.0180 'International Tables Vol C Tables 4.2.6.8 and 6.1.1.4'
O O 0.0492 0.0322 'International Tables Vol C Tables 4.2.6.8 and 6.1.1.4'
S S 0.3331 0.5567 'International Tables Vol C Tables 4.2.6.8 and 6.1.1.4'

loop_
_exptl_crystal_face_index_h
_exptl_crystal_face_index_k
_exptl_crystal_face_index_l
_exptl_crystal_face_perp_dist
8 2 0 0.1126
2 -7 0 0.0493
-7 2 0 0.0753
0 8 0 0.0558
1 0 15 0.0136
0 0 -15 0.0072

loop_
_geom_angle_atom_site_label_1
_geom_angle_atom_site_label_2
_geom_angle_atom_site_label_3
_geom_angle
O9 S2 C17 104.4(3)
O8 S2 O9 113.3(3)
O8 S2 O7 115.1(4)
O8 S2 C17 106.1(4)
O7 S2 O9 111.3(3)
O7 S2 C17 105.7(3)
O2 S1 O1 112.5(5)
O2 S1 C1 107.2(5)
O2 S1 O3 109.0(5)
O1 S1 C1 103.5(5)
O1 S1 O3 117.6(6)
O3 S1 C1 106.2(5)
C3 N2 H2 117.1
C3 N2 C2 125.8(6)
C2 N2 H2 117.1
C18 N3 H3 120.5
C18 N3 C17 118.9(6)
C17 N3 H3 120.5
C60 N6 C53 110.5(8)
C61 N6 C53 113.8(9)
C61 N6 C60 104.2(8)
C61 N6 C52 111.9(9)
C52 N6 C53 105.2(7)
C52 N6 C60 111.4(6)
C18 N4 H4 116.6
C19 N4 H4 116.6
C19 N4 C18 126.9(7)
C15 C6 C7 120.5(6)
C5 C6 C15 117.4(6)
C5 C6 C7 122.1(6)
C6 C15 C14 119.5(6)
C16 C15 C6 120.3(6)
C16 C15 C14 120.2(5)
N2 C3 C4 116.3(6)
C16 C3 N2 125.6(6)
C16 C3 C4 118.1(7)
C15 C16 C3 121.7(6)
C15 C16 H16 119.2
C3 C16 H16 119.2
C2 N1 H1 121.1
C2 N1 C1 117.8(7)
C1 N1 H1 121.1
C8 C13 C14 120.6(6)
C8 C13 C12 116.8(7)
C12 C13 C14 122.5(6)
O10 C18 N3 124.3(7)
O10 C18 N4 122.5(8)
N3 C18 N4 113.2(7)
C13 C8 C7 119.2(7)
C9 C8 C13 119.4(7)
C9 C8 C7 121.4(6)
O5 C14 C15 119.3(7)
O5 C14 C13 120.5(7)
C13 C14 C15 120.2(5)
C3 C4 H4A 120.3
C5 C4 C3 119.5(7)
C5 C4 H4A 120.3
C45 N5 C44 107.9(9)
C36 N5 C45 112.9(7)
C36 N5 C44 107.1(7)
C37 N5 C45 98.5(8)
C37 N5 C36 118.3(9)
C37 N5 C44 111.7(9)
N4 C19 C20 126.0(6)
N4 C19 C32 117.6(9)
C20 C19 C32 116.3(9)
O4 C2 N2 123.3(8)
O4 C2 N1 125.1(6)
N1 C2 N2 111.6(7)
O6 C7 C6 120.1(6)
O6 C7 C8 120.0(7)
C6 C7 C8 119.9(6)
S2 C17 H17A 108.8
S2 C17 H17B 108.8
N3 C17 S2 113.8(5)
N3 C17 H17A 108.8
N3 C17 H17B 108.8
H17A C17 H17B 107.7
C19 C20 H20 119.3
C21 C20 C19 121.4(7)
C21 C20 H20 119.3
C6 C5 C4 123.0(6)
C6 C5 H5 118.5
C4 C5 H5 118.5
C20 C21 C30 123.5(9)
C20 C21 C22 119.1(7)
C30 C21 C22 117.5(9)
C13 C12 H12 118.5
C11 C12 C13 122.9(7)
C11 C12 H12 118.5
C21 C30 C31 116.0(9)
C21 C30 C29 124.5(11)
C31 C30 C29 119.5(9)
C8 C9 H9 119.8
C8 C9 C10 120.4(7)
C10 C9 H9 119.8
C12 C11 H11 120.0
C12 C11 C10 119.9(8)
C10 C11 H11 120.0
C54 C53 N6 116.6(11)
N6 C60 H60A 108.8
N6 C60 H60B 108.8
H60A C60 H60B 107.7
C59 C60 N6 113.9(6)
C59 C60 H60A 108.8
C59 C60 H60B 108.8
C28 C23 C22 117.4(12)
C24 C23 C22 123.1(11)
C24 C23 C28 119.4(11)
C9 C10 H10 119.8
C11 C10 C9 120.4(8)
C11 C10 H10 119.8
N6 C61 C62 113.6(12)
C30 C31 H31 119.1
C32 C31 C30 121.8(8)
C32 C31 H31 119.1
C23 C22 C21 120.3(9)
O11 C22 C21 121.0(10)
O11 C22 C23 118.7(11)
C29 C28 C23 120.5(10)
C27 C28 C23 116.9(14)
C27 C28 C29 122.5(12)
C19 C32 H32 119.4
C31 C32 C19 121.1(10)
C31 C32 H32 119.4
N6 C52 H52A 108.5
N6 C52 H52B 108.5
H52A C52 H52B 107.5
C51 C52 N6 115.1(6)
C51 C52 H52A 108.5
C51 C52 H52B 108.5
O12 C29 C30 121.6(13)
O12 C29 C28 118.7(12)
C28 C29 C30 119.6(10)
C52 C51 H51A 109.8
C52 C51 H51B 109.8
C52 C51 C50 109.3(7)
H51A C51 H51B 108.3
C50 C51 H51A 109.8
C50 C51 H51B 109.8
S1 C1 H1A 109.3
S1 C1 H1B 109.3
N1 C1 S1 111.6(5)
N1 C1 H1A 109.3
N1 C1 H1B 109.3
H1A C1 H1B 108.0
C51 C50 H50A 109.8
C51 C50 H50B 109.8
H50A C50 H50B 108.2
C49 C50 C51 109.5(9)
C49 C50 H50A 109.8
C49 C50 H50B 109.8
C23 C24 H24 117.8
C25 C24 C23 124.4(13)
C25 C24 H24 117.8
C60 C59 H59A 110.5
C60 C59 H59B 110.5
C60 C59 C58 106.4(10)
H59A C59 H59B 108.6
C58 C59 H59A 110.5
C58 C59 H59B 110.5
N5 C45 H45A 108.1
N5 C45 H45B 108.1
H45A C45 H45B 107.3
C46 C45 N5 116.6(9)
C46 C45 H45A 108.1
C46 C45 H45B 108.1
C27 C26 H26 118.5
C27 C26 C25 122.9(13)
C25 C26 H26 118.5
C28 C27 H27 120.4
C26 C27 C28 119.2(14)
C26 C27 H27 120.4
N5 C36 H36A 108.3
N5 C36 H36B 108.3
H36A C36 H36B 107.4
C35 C36 N5 116.0(9)
C35 C36 H36A 108.3
C35 C36 H36B 108.3
C24 C25 C26 116.9(16)
C24 C25 H25 121.6
C26 C25 H25 121.6
C36 C35 H35A 109.6
C36 C35 H35B 109.6
C36 C35 C34 110.1(11)
H35A C35 H35B 108.2
C34 C35 H35A 109.6
C34 C35 H35B 109.6
C55B C54 C53 104.7(9)
C55A C54 C53 104.7(9)
C63 C62 C61 104.4(10)
N5 C37 C38 116.3(8)
N5 C44 H44A 104.9
N5 C44 H44B 104.9
H44A C44 H44B 105.8
C43 C44 N5 129.7(16)
C43 C44 H44A 104.9
C43 C44 H44B 104.9
C45 C46 H46A 108.7
C45 C46 H46B 108.7
C45 C46 C47 114.3(12)
H46A C46 H46B 107.6
C47 C46 H46A 108.7
C47 C46 H46B 108.7
C46 C47 H47A 109.7
C46 C47 H47B 109.7
C46 C47 C48 109.9(13)
H47A C47 H47B 108.2
C48 C47 H47A 109.7
C48 C47 H47B 109.7
C35 C34 H34A 107.6
C35 C34 H34B 107.6
H34A C34 H34B 107.0
C33 C34 C35 119.0(14)
C33 C34 H34A 107.6
C33 C34 H34B 107.6
C59 C58 H58A 110.5
C59 C58 H58B 110.5
H58A C58 H58B 108.7
C57 C58 C59 105.9(16)
C57 C58 H58A 110.5
C57 C58 H58B 110.5
C50 C49 H49A 109.5
C50 C49 H49B 109.5
C50 C49 H49C 109.5
H49A C49 H49B 109.5
H49A C49 H49C 109.5
H49B C49 H49C 109.5
C34 C33 H33A 109.5
C34 C33 H33B 109.5
C34 C33 H33C 109.5
H33A C33 H33B 109.5
H33A C33 H33C 109.5
H33B C33 H33C 109.5
C47 C48 H48A 109.5
C47 C48 H48B 109.5
C47 C48 H48C 109.5
H48A C48 H48B 109.5
H48A C48 H48C 109.5
H48B C48 H48C 109.5
C44 C43 H43A 107.1
C44 C43 H43B 107.1
C44 C43 C42 121(2)
H43A C43 H43B 106.8
C42 C43 H43A 107.1
C42 C43 H43B 107.1
C58 C57 H57A 109.5
C58 C57 H57B 109.5
C58 C57 H57C 109.5
H57A C57 H57B 109.5
H57A C57 H57C 109.5
H57B C57 H57C 109.5
C43 C42 H42 120.5
C41 C42 C43 119(2)
C41 C42 H42 120.5
C64 C63 C62 107.3(14)
C56 C55B C54 113.8(10)
C56 C55A C54 113.8(10)
C40 C39 C38 109.95(11)
C37 C38 C39 107.86(10)
C42 C41 H41 180.0

loop_
_geom_bond_atom_site_label_1
_geom_bond_atom_site_label_2
_geom_bond_distance
S2 O9 1.449(5)
S2 O8 1.426(6)
S2 O7 1.444(6)
S2 C17 1.769(7)
S1 O2 1.412(8)
S1 O1 1.443(6)
S1 C1 1.768(9)
S1 O3 1.445(9)
O10 C18 1.237(8)
O4 C2 1.220(9)
O6 C7 1.255(7)
N2 H2 0.8600
N2 C3 1.399(8)
N2 C2 1.404(8)
N3 H3 0.8600
N3 C18 1.329(9)
N3 C17 1.430(9)
O5 C14 1.257(8)
N6 C53 1.577(12)
N6 C60 1.518(10)
N6 C61 1.481(13)
N6 C52 1.518(9)
N4 H4 0.8600
N4 C18 1.391(9)
N4 C19 1.375(10)
C6 C15 1.400(8)
C6 C7 1.454(9)
C6 C5 1.366(9)
C15 C16 1.372(9)
C15 C14 1.466(9)
C3 C16 1.378(9)
C3 C4 1.399(8)
C16 H16 0.9300
N1 H1 0.8600
N1 C2 1.361(10)
N1 C1 1.486(10)
C13 C8 1.412(9)
C13 C14 1.439(10)
C13 C12 1.413(10)
C8 C7 1.467(9)
C8 C9 1.381(10)
C4 H4A 0.9300
C4 C5 1.369(10)
N5 C45 1.496(13)
N5 C36 1.485(12)
N5 C37 1.458(12)
N5 C44 1.570(14)
C19 C20 1.401(11)
C19 C32 1.410(10)
C17 H17A 0.9700
C17 H17B 0.9700
C20 H20 0.9300
C20 C21 1.351(11)
C5 H5 0.9300
C21 C30 1.366(11)
C21 C22 1.477(14)
C12 H12 0.9300
C12 C11 1.342(12)
C30 C31 1.417(13)
C30 C29 1.418(14)
O12 C29 1.269(12)
C9 H9 0.9300
C9 C10 1.399(11)
C11 H11 0.9300
C11 C10 1.350(12)
C53 C54 1.562(18)
C60 H60A 0.9700
C60 H60B 0.9700
C60 C59 1.505(13)
C23 C22 1.466(14)
C23 C28 1.465(15)
C23 C24 1.338(15)
C10 H10 0.9300
C61 C62 1.567(19)
C31 H31 0.9300
C31 C32 1.359(13)
C22 O11 1.227(11)
C28 C29 1.404(15)
C28 C27 1.395(15)
C32 H32 0.9300
C52 H52A 0.9700
C52 H52B 0.9700
C52 C51 1.485(11)
C51 H51A 0.9700
C51 H51B 0.9700
C51 C50 1.546(12)
C1 H1A 0.9700
C1 H1B 0.9700
C50 H50A 0.9700
C50 H50B 0.9700
C50 C49 1.442(14)
C24 H24 0.9300
C24 C25 1.332(16)
C59 H59A 0.9700
C59 H59B 0.9700
C59 C58 1.516(18)
C45 H45A 0.9700
C45 H45B 0.9700
C45 C46 1.470(15)
C26 H26 0.9300
C26 C27 1.367(19)
C26 C25 1.41(2)
C27 H27 0.9300
C36 H36A 0.9700
C36 H36B 0.9700
C36 C35 1.481(14)
C25 H25 0.9300
C35 H35A 0.9700
C35 H35B 0.9700
C35 C34 1.554(17)
C54 C55B 1.5001(10)
C54 C55A 1.5003(10)
C62 C63 1.5003(10)
C37 C38 1.4995(10)
C44 H44A 0.9700
C44 H44B 0.9700
C44 C43 1.249(18)
C46 H46A 0.9700
C46 H46B 0.9700
C46 C47 1.505(17)
C47 H47A 0.9700
C47 H47B 0.9700
C47 C48 1.538(19)
C34 H34A 0.9700
C34 H34B 0.9700
C34 C33 1.409(17)
C58 H58A 0.9700
C58 H58B 0.9700
C58 C57 1.34(2)
C49 H49A 0.9600
C49 H49B 0.9600
C49 H49C 0.9600
C33 H33A 0.9600
C33 H33B 0.9600
C33 H33C 0.9600
C48 H48A 0.9600
C48 H48B 0.9600
C48 H48C 0.9600
C43 H43A 0.9700
C43 H43B 0.9700
C43 C42 1.47(2)
C57 H57A 0.9600
C57 H57B 0.9600
C57 H57C 0.9600
C42 H42 0.9300
C42 C41 1.05(2)
C63 C64 1.4597(10)
C55B C56 1.4599(10)
C56 C55A 1.4599(10)
C39 C40 1.4602(10)
C39 C38 1.5006(10)
C41 H41 0.9300

loop_
_geom_torsion_atom_site_label_1
_geom_torsion_atom_site_label_2
_geom_torsion_atom_site_label_3
_geom_torsion_atom_site_label_4
_geom_torsion
O9 S2 C17 N3 54.1(6)
N2 C3 C16 C15 179.3(5)
N2 C3 C4 C5 -179.6(6)
O8 S2 C17 N3 174.1(5)
N6 C53 C54 C55B -143.9(13)
N6 C53 C54 C55A 171.6(11)
N6 C60 C59 C58 175.0(15)
N6 C61 C62 C63 -171.7(12)
N6 C52 C51 C50 166.9(7)
O7 S2 C17 N3 -63.3(6)
N4 C19 C20 C21 179.4(6)
N4 C19 C32 C31 -179.6(7)
C6 C15 C16 C3 0.4(9)
C6 C15 C14 O5 179.3(6)
C6 C15 C14 C13 -1.5(8)
C15 C6 C7 O6 179.0(6)
C15 C6 C7 C8 0.5(8)
C15 C6 C5 C4 0.4(9)
C3 N2 C2 O4 6.7(11)
C3 N2 C2 N1 -171.8(6)
C3 C4 C5 C6 0.0(10)
C16 C15 C14 O5 -0.8(9)
C16 C15 C14 C13 178.4(5)
C16 C3 C4 C5 -0.2(9)
C13 C8 C7 O6 -178.3(6)
C13 C8 C7 C6 0.3(8)
C13 C8 C9 C10 0.9(10)
C13 C12 C11 C10 1.4(13)
C18 N3 C17 S2 -85.7(7)
C18 N4 C19 C20 -9.6(11)
C18 N4 C19 C32 169.8(6)
C8 C13 C14 O5 -178.5(6)
C8 C13 C14 C15 2.3(9)
C8 C13 C12 C11 0.0(10)
C8 C9 C10 C11 0.6(12)
C14 C15 C16 C3 -179.5(5)
C14 C13 C8 C7 -1.6(8)
C14 C13 C8 C9 178.0(6)
C14 C13 C12 C11 -179.2(7)
C4 C3 C16 C15 0.0(9)
O2 S1 C1 N1 -58.0(8)
N5 C45 C46 C47 177.7(10)
N5 C36 C35 C34 177.5(10)
N5 C37 C38 C39 173.7(11)
N5 C44 C43 C42 -178.5(14)
C19 N4 C18 O10 8.6(11)
C19 N4 C18 N3 -172.6(6)
C19 C20 C21 C30 0.6(11)
C19 C20 C21 C22 -179.8(7)
C2 N2 C3 C16 -4.2(10)
C2 N2 C3 C4 175.2(6)
C2 N1 C1 S1 -95.8(7)
C7 C6 C15 C16 -179.8(5)
C7 C6 C15 C14 0.1(8)
C7 C6 C5 C4 179.6(6)
C7 C8 C9 C10 -179.4(6)
C17 N3 C18 O10 -16.0(10)
C17 N3 C18 N4 165.3(5)
C20 C19 C32 C31 -0.1(11)
C20 C21 C30 C31 -1.0(11)
C20 C21 C30 C29 -178.9(7)
C20 C21 C22 C23 176.0(8)
C20 C21 C22 O11 -2.1(14)
C5 C6 C15 C16 -0.6(8)
C5 C6 C15 C14 179.3(5)
C5 C6 C7 O6 -0.1(9)
C5 C6 C7 C8 -178.7(6)
C21 C30 C31 C32 0.8(12)
C21 C30 C29 O12 -175.5(8)
C21 C30 C29 C28 0.4(12)
O1 S1 C1 N1 -177.1(8)
C12 C13 C8 C7 179.1(6)
C12 C13 C8 C9 -1.2(9)
C12 C13 C14 O5 0.7(10)
C12 C13 C14 C15 -178.6(6)
C12 C11 C10 C9 -1.7(13)
C30 C21 C22 C23 -4.4(12)
C30 C21 C22 O11 177.6(10)
C30 C31 C32 C19 -0.3(13)
C9 C8 C7 O6 2.1(10)
C9 C8 C7 C6 -179.4(6)
C53 N6 C60 C59 -55.0(11)
C53 N6 C61 C62 60.0(16)
C53 N6 C52 C51 173.4(8)
C53 C54 C55B C56 -147.9(11)
C53 C54 C55A C56 147.9(11)
C60 N6 C53 C54 -62.8(12)
C60 N6 C61 C62 -179.6(11)
C60 N6 C52 C51 53.6(9)
C60 C59 C58 C57 -177(2)
C23 C28 C29 C30 0.6(12)
C23 C28 C29 O12 176.6(8)
C23 C28 C27 C26 -4.1(14)
C23 C24 C25 C26 4(2)
C61 N6 C53 C54 53.9(15)
C61 N6 C60 C59 -177.6(10)
C61 N6 C52 C51 -62.5(11)
C61 C62 C63 C64 -173.5(13)
C31 C30 C29 O12 6.6(13)
C31 C30 C29 C28 -177.5(8)
C22 C21 C30 C31 179.5(7)
C22 C21 C30 C29 1.5(11)
C22 C23 C28 C29 -3.4(12)
C22 C23 C28 C27 -179.6(8)
C22 C23 C24 C25 179.5(12)
C28 C23 C22 C21 5.3(12)
C28 C23 C22 O11 -176.6(9)
C28 C23 C24 C25 -2.9(18)
C32 C19 C20 C21 0.0(10)
C52 N6 C53 C54 176.8(10)
C52 N6 C60 C59 61.6(11)
C52 N6 C61 C62 -59.1(15)
C52 C51 C50 C49 178.1(8)
C29 C30 C31 C32 178.9(8)
C29 C28 C27 C26 179.8(10)
C1 N1 C2 O4 -8.6(11)
C1 N1 C2 N2 169.8(6)
C24 C23 C22 C21 -177.1(9)
C24 C23 C22 O11 1.0(16)
C24 C23 C28 C29 178.9(9)
C24 C23 C28 C27 2.6(13)
C45 N5 C36 C35 -55.0(12)
C45 N5 C37 C38 -177.4(12)
C45 N5 C44 C43 -176.1(16)
C45 C46 C47 C48 -171.4(12)
C27 C28 C29 C30 176.6(8)
C27 C28 C29 O12 -7.4(14)
C27 C26 C25 C24 -6(2)
C36 N5 C45 C46 -45.4(13)
C36 N5 C37 C38 60.8(16)
C36 N5 C44 C43 -54.3(18)
C36 C35 C34 C33 174.7(14)
C25 C26 C27 C28 6(2)
C54 C55B C56 C55A 52.3(13)
C37 N5 C45 C46 -171.1(11)
C37 N5 C36 C35 59.1(13)
C37 N5 C44 C43 76.7(18)
C44 N5 C45 C46 72.7(12)
C44 N5 C36 C35 -173.7(9)
C44 N5 C37 C38 -64.2(16)
C44 C43 C42 C41 -117(4)
O3 S1 C1 N1 58.4(8)
C55B C54 C55A C56 52.0(13)
C55B C56 C55A C54 -52.3(13)
C55A C54 C55B C56 -52.0(14)
C40 C39 C38 C37 164.6(13)

loop_
_exptl_oxdiff_crystal_face_indexfrac_h
_exptl_oxdiff_crystal_face_indexfrac_k
_exptl_oxdiff_crystal_face_indexfrac_l
_exptl_oxdiff_crystal_face_x
_exptl_oxdiff_crystal_face_y
_exptl_oxdiff_crystal_face_z
7.7018 2.1898 0.1074 -0.3604 0.1729 0.9166
2.1962 -7.1556 0.0195 0.6994 -0.3321 0.6329
-6.7088 2.1689 -0.0877 -0.1063 0.0493 -0.9931
0.0546 8.0952 0.0123 -0.8356 0.3973 -0.3793
0.8047 -0.2165 14.8353 -0.3325 -0.9413 0.0575
-0.3327 0.1355 -14.8519 0.3332 0.9428 0.0090
